data_7000053
loop_
_publ_author_name
'Baker, Murray V.'
'Barnard, Peter J.'
'Brayshaw, Simon K.'
'Hickey, James L.'
'Skelton, Brian W.'
'White, Allan H.'

_publ_section_title
;
 Synthetic, structural and spectroscopic studies of
 (pseudo)halo(1,3-di-tert-butylimidazol-2-ylidine)gold complexes.
;
_journal_issue 1
_journal_name_full 'Dalton transactions (Cambridge, England : 2003)'
_journal_page_first 37
_journal_page_last 43
_journal_paper_doi 10.1039/b412540a
_journal_year 2005
_chemical_formula_moiety 'C11 H20 Au1 I1 N2'
_chemical_formula_sum 'C11 H20 Au I N2'
_chemical_formula_weight 504.2
_space_group_IT_number 14
_symmetry_cell_setting monoclinic
_symmetry_space_group_name_Hall '-P 2yn'
_symmetry_space_group_name_H-M 'P 1 21/n 1'
_audit_creation_date 04-01-19
_audit_creation_method Xtal3.6
_cell_angle_alpha 90.00000
_cell_angle_beta 110.776(3)
_cell_angle_gamma 90.00000
_cell_formula_units_Z 4
_cell_length_a 11.052(2)
_cell_length_b 10.236(2)
_cell_length_c 14.105(3)
_cell_measurement_reflns_used 5711
_cell_measurement_temperature 150(2)
_cell_measurement_theta_max 28.66
_cell_measurement_theta_min 2.52
_cell_volume 1491.9(5)
_computing_cell_refinement 'Siemens SAINT (Siemens, 1995)'
_computing_data_collection 'Siemens SMART (Siemens, 1995)'
_computing_data_reduction 'Siemens SAINT'
_computing_molecular_graphics xtal
_computing_publication_material 'xtal BONDLA CIFIO'
_computing_structure_refinement 'xtal CRYLSQ'
_computing_structure_solution xtal
_diffrn_ambient_temperature 150(2)
_diffrn_measured_fraction_theta_full 1.0
_diffrn_measured_fraction_theta_max 1.0
_diffrn_measurement_device_type
;
Bruker SMART CCD diffractometer
;
_diffrn_measurement_method '\w scans'
_diffrn_radiation_detector 'CCD area detector'
_diffrn_radiation_monochromator graphite
_diffrn_radiation_source 'sealed tube'
_diffrn_radiation_type 'Mo K\a'
_diffrn_radiation_wavelength .71073
_diffrn_reflns_av_R_equivalents .062
_diffrn_reflns_av_sigmaI/netI .065
_diffrn_reflns_limit_h_max 12
_diffrn_reflns_limit_h_min -13
_diffrn_reflns_limit_k_max 12
_diffrn_reflns_limit_k_min -12
_diffrn_reflns_limit_l_max 17
_diffrn_reflns_limit_l_min -17
_diffrn_reflns_number 13622
_diffrn_reflns_theta_full 26.37
_diffrn_reflns_theta_max 26.37
_diffrn_reflns_theta_min 2.03
_diffrn_standards_decay_% 0
_diffrn_standards_number 0
_exptl_absorpt_coefficient_mu 11.906
_exptl_absorpt_correction_T_max 1
_exptl_absorpt_correction_T_min .40
_exptl_absorpt_correction_type multi-scan
_exptl_absorpt_process_details
;
SADABS; Sheldrick, 1996
;
_exptl_crystal_colour colourless
_exptl_crystal_density_diffrn 2.245
_exptl_crystal_density_method 'not measured'
_exptl_crystal_description chip
_exptl_crystal_F_000 928
_exptl_crystal_size_max .11
_exptl_crystal_size_mid .07
_exptl_crystal_size_min .03
_refine_diff_density_max 6.695
_refine_diff_density_min -4.266
_refine_ls_extinction_method none
_refine_ls_goodness_of_fit_all 1.025
_refine_ls_goodness_of_fit_ref 1.037
_refine_ls_hydrogen_treatment noref
_refine_ls_matrix_type full
_refine_ls_number_constraints 0
_refine_ls_number_parameters 136
_refine_ls_number_reflns 2549
_refine_ls_number_restraints 0
_refine_ls_R_factor_all .078
_refine_ls_R_factor_gt .063
_refine_ls_shift/su_max .01
_refine_ls_shift/su_mean .002
_refine_ls_structure_factor_coef F
_refine_ls_weighting_scheme calc
_refine_ls_wR_factor_all .108
_refine_ls_wR_factor_ref .1
_reflns_d_resolution_high .8
_reflns_d_resolution_low 10.026
_reflns_Friedel_coverage 0
_reflns_limit_h_max 13
_reflns_limit_h_min 0
_reflns_limit_k_max 12
_reflns_limit_k_min 0
_reflns_limit_l_max 16
_reflns_limit_l_min -17
_reflns_number_gt 2549
_reflns_number_total 3036
_reflns_threshold_expression 'F    > 4.00 sig(F   )'
_cod_data_source_file b412540a.txt
_cod_data_source_block sb6010
_cod_original_sg_symbol_Hall -p_2yn
_cod_original_sg_symbol_H-M P_1_21/n_1
_cod_original_formula_sum 'C11 H20 Au1 I1 N2'
_cod_database_code 7000053

loop_
_symmetry_equiv_pos_as_xyz
+x,+y,+z
1/2-x,1/2+y,1/2-z
-x,-y,-z
1/2+x,1/2-y,1/2+z

loop_
_atom_site_label
_atom_site_fract_x
_atom_site_fract_y
_atom_site_fract_z
_atom_site_U_iso_or_equiv
_atom_site_adp_type
_atom_site_calc_flag
_atom_site_calc_attached_atom
_atom_site_occupancy
_atom_site_disorder_assembly
_atom_site_disorder_group
Au .45173(5) .48086(5) .73366(4) .0242(3) Uani ? ? 1.00000 ? ?
I .68275(8) .56074(11) .82775(6) .0326(5) Uani ? ? 1.00000 ? ?
C1 .2675(13) .4204(14) .6666(10) .028(6) Uani ? ? 1.00000 ? ?
N2 .2046(9) .3858(10) .5666(7) .020(4) Uani ? ? 1.00000 ? ?
C21 .2623(13) .3995(14) .4840(10) .029(6) Uani ? ? 1.00000 ? ?
C22 .3758(14) .3095(15) .5050(11) .038(7) Uani ? ? 1.00000 ? ?
C23 .2965(15) .5404(14) .4735(12) .035(7) Uani ? ? 1.00000 ? ?
C24 .1568(15) .3543(16) .3832(11) .039(7) Uani ? ? 1.00000 ? ?
C3 .0823(12) .3417(14) .5538(9) .030(6) Uani ? ? 1.00000 ? ?
C4 .0665(11) .3496(14) .6440(9) .027(6) Uani ? ? 1.00000 ? ?
N5 .1831(10) .3930(11) .7136(8) .028(5) Uani ? ? 1.00000 ? ?
C51 .2060(13) .4081(14) .8255(9) .026(6) Uani ? ? 1.00000 ? ?
C52 .3141(14) .3147(14) .8825(10) .034(7) Uani ? ? 1.00000 ? ?
C53 .2406(16) .5499(15) .8541(11) .034(7) Uani ? ? 1.00000 ? ?
C54 .0832(14) .3719(15) .8441(11) .036(7) Uani ? ? 1.00000 ? ?
H22a .35047 .22045 .51167 .05500 Uiso ? ? 1.00000 ? ?
H22b .44359 .33103 .56922 .05500 Uiso ? ? 1.00000 ? ?
H22c .41233 .31200 .45385 .05500 Uiso ? ? 1.00000 ? ?
H23a .21949 .59335 .46084 .05700 Uiso ? ? 1.00000 ? ?
H23b .32812 .55273 .42107 .05700 Uiso ? ? 1.00000 ? ?
H23c .35938 .57176 .53644 .05700 Uiso ? ? 1.00000 ? ?
H24a .08234 .41273 .36741 .05500 Uiso ? ? 1.00000 ? ?
H24b .12712 .26867 .38938 .05500 Uiso ? ? 1.00000 ? ?
H24c .18622 .35732 .32781 .05500 Uiso ? ? 1.00000 ? ?
H3 .01913 .31387 .49020 .03800 Uiso ? ? 1.00000 ? ?
H4 -.01112 .32959 .65837 .03200 Uiso ? ? 1.00000 ? ?
H52a .28987 .22506 .86338 .05400 Uiso ? ? 1.00000 ? ?
H52b .33723 .32172 .95382 .05400 Uiso ? ? 1.00000 ? ?
H52c .39118 .33141 .86642 .05400 Uiso ? ? 1.00000 ? ?
H53a .17027 .60671 .81533 .05400 Uiso ? ? 1.00000 ? ?
H53b .31457 .57505 .83560 .05400 Uiso ? ? 1.00000 ? ?
H53c .26062 .56537 .92300 .05400 Uiso ? ? 1.00000 ? ?
H54a .01505 .43080 .80891 .05500 Uiso ? ? 1.00000 ? ?
H54b .09755 .37652 .91486 .05500 Uiso ? ? 1.00000 ? ?
H54c .05733 .28538 .82089 .05500 Uiso ? ? 1.00000 ? ?

loop_
_atom_site_aniso_label
_atom_site_aniso_U_11
_atom_site_aniso_U_22
_atom_site_aniso_U_33
_atom_site_aniso_U_12
_atom_site_aniso_U_13
_atom_site_aniso_U_23
Au .0257(4) .0228(4) .0228(4) -.00311(18) .0068(3) -.00060(18)
I .0279(5) .0413(6) .0261(5) -.0063(4) .0066(4) -.0017(4)
C1 .034(7) .025(8) .027(6) .001(6) .011(6) -.005(6)
N2 .024(5) .014(5) .019(5) -.005(4) .004(4) -.002(4)
C21 .035(7) .027(7) .029(6) -.011(6) .016(6) -.014(6)
C22 .039(8) .040(9) .050(8) .002(7) .035(7) .003(7)
C23 .050(9) .019(7) .044(8) -.014(6) .026(8) -.000(6)
C24 .049(9) .032(8) .035(7) -.017(7) .015(7) -.006(6)
C3 .027(7) .033(8) .030(7) -.007(6) .008(6) -.006(6)
C4 .018(6) .031(7) .029(6) -.008(5) .005(5) -.007(6)
N5 .025(5) .031(6) .027(5) .007(5) .010(5) .005(5)
C51 .036(7) .025(7) .028(6) .002(6) .024(6) .001(5)
C52 .054(9) .020(7) .030(7) -.000(6) .016(7) .001(6)
C53 .050(9) .030(8) .029(7) -.001(7) .023(7) -.002(6)
C54 .040(8) .038(9) .038(8) .003(7) .021(7) .001(7)

loop_
_atom_type_symbol
_atom_type_description
_atom_type_oxidation_number
_atom_type_number_in_cell
_atom_type_scat_dispersion_real
_atom_type_scat_dispersion_imag
_atom_type_scat_source
C ? 0 44 .002 .002 'IT Vol C. Table 6.1.1.4  Table 6.1.1.5'
H ? 0 80 0 0 'IT Vol C. Table 6.1.1.4  Table 6.1.1.5'
Au ? 0 4 -2.688 8.798 'IT Vol C. Table 6.1.1.4  Table 6.1.1.5'
I ? 0 4 -.726 1.812 'IT Vol C. Table 6.1.1.4  Table 6.1.1.5'
N ? 0 8 .004 .003 'IT Vol C. Table 6.1.1.4  Table 6.1.1.5'

loop_
_diffrn_attenuator_code
_diffrn_attenuator_scale
? ?

loop_
_geom_angle_atom_site_label_1
_geom_angle_atom_site_label_2
_geom_angle_atom_site_label_3
_geom_angle_site_symmetry_1
_geom_angle_site_symmetry_2
_geom_angle_site_symmetry_3
_geom_angle
_geom_angle_publ_flag
I Au C1 . . . 176.8(4) ?
Au C1 N2 . . . 128.2(11) ?
Au C1 N5 . . . 126.3(9) ?
N2 C1 N5 . . . 105.3(11) ?
C1 N2 C21 . . . 124.3(10) ?
C1 N2 C3 . . . 109.5(11) ?
C21 N2 C3 . . . 126.2(9) ?
N2 C21 C22 . . . 110.0(11) ?
N2 C21 C23 . . . 110.5(12) ?
N2 C21 C24 . . . 106.9(11) ?
C22 C21 C23 . . . 112.6(13) ?
C22 C21 C24 . . . 107.6(12) ?
C23 C21 C24 . . . 109.1(11) ?
C21 C22 H22a . . . 110.3 ?
C21 C22 H22b . . . 111.0 ?
C21 C22 H22c . . . 112.8 ?
H22a C22 H22b . . . 106.0 ?
H22a C22 H22c . . . 108.4 ?
H22b C22 H22c . . . 108.0 ?
C21 C23 H23a . . . 108.5 ?
C21 C23 H23b . . . 112.6 ?
C21 C23 H23c . . . 110.5 ?
H23a C23 H23b . . . 109.2 ?
H23a C23 H23c . . . 106.3 ?
H23b C23 H23c . . . 109.5 ?
C21 C24 H24a . . . 108.9 ?
C21 C24 H24b . . . 111.2 ?
C21 C24 H24c . . . 112.2 ?
H24a C24 H24b . . . 107.2 ?
H24a C24 H24c . . . 107.4 ?
H24b C24 H24c . . . 109.6 ?
N2 C3 C4 . . . 107.9(10) ?
N2 C3 H3 . . . 125.0 ?
C4 C3 H3 . . . 127.1 ?
C3 C4 N5 . . . 106.8(12) ?
C3 C4 H4 . . . 127.3 ?
N5 C4 H4 . . . 125.9 ?
C1 N5 C4 . . . 110.4(11) ?
C1 N5 C51 . . . 126.9(10) ?
C4 N5 C51 . . . 122.7(12) ?
N5 C51 C52 . . . 107.3(12) ?
N5 C51 C53 . . . 107.9(11) ?
N5 C51 C54 . . . 109.0(10) ?
C52 C51 C53 . . . 112.6(10) ?
C52 C51 C54 . . . 109.8(12) ?
C53 C51 C54 . . . 110.1(13) ?
C51 C52 H52a . . . 111.2 ?
C51 C52 H52b . . . 112.3 ?
C51 C52 H52c . . . 110.8 ?
H52a C52 H52b . . . 108.2 ?
H52a C52 H52c . . . 106.3 ?
H52b C52 H52c . . . 107.8 ?
C51 C53 H53a . . . 110.4 ?
C51 C53 H53b . . . 109.6 ?
C51 C53 H53c . . . 112.6 ?
H53a C53 H53b . . . 105.7 ?
H53a C53 H53c . . . 109.5 ?
H53b C53 H53c . . . 108.8 ?
C51 C54 H54a . . . 110.2 ?
C51 C54 H54b . . . 110.0 ?
C51 C54 H54c . . . 110.2 ?
H54a C54 H54b . . . 108.6 ?
H54a C54 H54c . . . 108.9 ?
H54b C54 H54c . . . 108.9 ?

loop_
_geom_bond_atom_site_label_1
_geom_bond_atom_site_label_2
_geom_bond_site_symmetry_1
_geom_bond_site_symmetry_2
_geom_bond_distance
_geom_bond_publ_flag
Au I . . 2.5583(10) ?
Au C1 . . 2.014(13) ?
C1 N2 . . 1.380(15) ?
C1 N5 . . 1.35(2) ?
N2 C21 . . 1.52(2) ?
N2 C3 . . 1.375(17) ?
C21 C22 . . 1.50(2) ?
C21 C23 . . 1.51(2) ?
C21 C24 . . 1.555(17) ?
C22 H22a . . .968 ?
C22 H22b . . .974 ?
C22 H22c . . .944 ?
C23 H23a . . .971 ?
C23 H23b . . .93 ?
C23 H23c . . .968 ?
C24 H24a . . .977 ?
C24 H24b . . .950 ?
C24 H24c . . .948 ?
C3 C4 . . 1.35(2) ?
C3 H3 . . .964 ?
C4 N5 . . 1.388(14) ?
C4 H4 . . .971 ?
N5 C51 . . 1.515(17) ?
C51 C52 . . 1.518(18) ?
C51 C53 . . 1.52(2) ?
C51 C54 . . 1.52(2) ?
C52 H52a . . .967 ?
C52 H52b . . .948 ?
C52 H52c . . .972 ?
C53 H53a . . .969 ?
C53 H53b . . .977 ?
C53 H53c . . .931 ?
C54 H54a . . .955 ?
C54 H54b . . .955 ?
C54 H54c . . .952 ?

loop_
_cod_related_entry_id
_cod_related_entry_database
_cod_related_entry_code
1 ChemSpider 30652560
